data_7021021
loop_
_publ_author_name
'Maekawa, Masahiko'
'Miyazaki, Takeshi'
'Sugimoto, Kunihisa'
'Okubo, Takashi'
'Kuroda-Sowa, Takayoshi'
'Munakata, Megumu'
'Kitagawa, Susumu'

_publ_section_title
;
 Structural diversity among copper(i) ethylene adducts of
 3,6-bis(2-pyridyl)-1,2,4,5-tetrazine.
;
_journal_issue 12
_journal_name_full 'Dalton transactions (Cambridge, England : 2003)'
_journal_page_first 4258
_journal_page_last 4266
_journal_paper_doi 10.1039/c2dt32649c
_journal_volume 42
_journal_year 2013
_chemical_formula_moiety 'C16 H16 Cl Cu2 N6 O4'
_chemical_formula_sum 'C16 H16 Cl Cu2 N6 O4'
_chemical_formula_weight 518.88
_chemical_name_systematic
;
?
;
_space_group_IT_number 14
_symmetry_cell_setting monoclinic
_symmetry_Int_Tables_number 14
_symmetry_space_group_name_Hall '-P 2yn'
_symmetry_space_group_name_H-M 'P 1 21/n 1'
_atom_sites_solution_hydrogens geom
_atom_sites_solution_primary direct
_atom_sites_solution_secondary difmap
_audit_creation_method SHELXL-97
_cell_angle_alpha 90.00
_cell_angle_beta 115.142(6)
_cell_angle_gamma 90.00
_cell_formula_units_Z 4
_cell_length_a 17.978(10)
_cell_length_b 5.116(3)
_cell_length_c 22.301(13)
_cell_measurement_reflns_used 3831
_cell_measurement_temperature 120(2)
_cell_measurement_theta_max 27.5
_cell_measurement_theta_min 3.0
_cell_volume 1856.8(19)
_computing_structure_refinement 'SHELXL-97 (Sheldrick, 2008)'
_diffrn_ambient_temperature 120.1
_diffrn_detector_area_resol_mean 7.31
_diffrn_measured_fraction_theta_full 0.993
_diffrn_measured_fraction_theta_max 0.993
_diffrn_measurement_device_type 'Rigaku Mercury'
_diffrn_measurement_method \w
_diffrn_radiation_type 'Mo K\a'
_diffrn_radiation_wavelength 0.71070
_diffrn_reflns_av_R_equivalents 0.0438
_diffrn_reflns_av_sigmaI/netI 0.0472
_diffrn_reflns_limit_h_max 23
_diffrn_reflns_limit_h_min -23
_diffrn_reflns_limit_k_max 6
_diffrn_reflns_limit_k_min -6
_diffrn_reflns_limit_l_max 26
_diffrn_reflns_limit_l_min -28
_diffrn_reflns_number 13451
_diffrn_reflns_theta_full 27.48
_diffrn_reflns_theta_max 27.48
_diffrn_reflns_theta_min 3.45
_exptl_absorpt_coefficient_mu 2.473
_exptl_absorpt_correction_T_max 0.884
_exptl_absorpt_correction_T_min 0.773
_exptl_absorpt_correction_type multi-scan
_exptl_absorpt_process_details 'Jacobson, R. (1998) Private communication'
_exptl_crystal_colour brown
_exptl_crystal_density_diffrn 1.856
_exptl_crystal_density_method 'not measured'
_exptl_crystal_description block
_exptl_crystal_F_000 1044
_exptl_crystal_size_max 0.20
_exptl_crystal_size_mid 0.05
_exptl_crystal_size_min 0.05
_refine_diff_density_max 1.106
_refine_diff_density_min -0.559
_refine_diff_density_rms 0.104
_refine_ls_extinction_method none
_refine_ls_goodness_of_fit_ref 1.116
_refine_ls_hydrogen_treatment constr
_refine_ls_matrix_type full
_refine_ls_number_parameters 263
_refine_ls_number_reflns 4245
_refine_ls_number_restraints 0
_refine_ls_restrained_S_all 1.116
_refine_ls_R_factor_all 0.0827
_refine_ls_R_factor_gt 0.0514
_refine_ls_shift/su_max 0.002
_refine_ls_shift/su_mean 0.000
_refine_ls_structure_factor_coef Fsqd
_refine_ls_weighting_details 'calc w=1/[\s^2^(Fo^2^)+(0.0387P)^2^+4.4307P] where P=(Fo^2^+2Fc^2^)/3'
_refine_ls_weighting_scheme calc
_refine_ls_wR_factor_gt 0.1043
_refine_ls_wR_factor_ref 0.1135
_reflns_number_gt 3155
_reflns_number_total 4245
_reflns_threshold_expression >2\s(I)
_cod_data_source_file c2dt32649c.txt
_cod_data_source_block {[Cu2(bptz-)(C2H4)2]ClO4}2
_cod_original_cell_volume 1856.7(18)
_cod_database_code 7021021

loop_
_symmetry_equiv_pos_as_xyz
'x, y, z'
'-x+1/2, y+1/2, -z+1/2'
'-x, -y, -z'
'x-1/2, -y-1/2, z-1/2'

loop_
_atom_site_label
_atom_site_type_symbol
_atom_site_fract_x
_atom_site_fract_y
_atom_site_fract_z
_atom_site_U_iso_or_equiv
_atom_site_adp_type
_atom_site_occupancy
_atom_site_symmetry_multiplicity
_atom_site_calc_flag
_atom_site_refinement_flags
Cu1 Cu 0.92902(3) 0.06812(11) 0.07355(2) 0.01508(14) Uani 1 1 d .
Cu2 Cu 1.06004(3) 0.06452(11) 0.41836(2) 0.01613(14) Uani 1 1 d .
Cl1 Cl 1.00355(7) 0.23327(19) 0.24792(5) 0.0214(2) Uani 1 1 d .
O1 O 1.0867(2) 0.2863(8) 0.25344(19) 0.0447(10) Uani 1 1 d .
O2 O 0.9483(2) 0.3539(7) 0.18800(17) 0.0368(9) Uani 1 1 d .
O3 O 0.9998(3) 0.3389(7) 0.30508(19) 0.0463(10) Uani 1 1 d .
O4 O 0.9915(2) -0.0443(6) 0.24515(15) 0.0254(7) Uani 1 1 d .
N1 N 1.0473(2) -0.0310(7) 0.11157(16) 0.0155(7) Uani 1 1 d .
N2 N 0.9639(2) 0.3390(7) 0.02885(16) 0.0140(7) Uani 1 1 d .
N3 N 0.91570(19) 0.5244(7) -0.01678(16) 0.0148(7) Uani 1 1 d .
N4 N 0.9411(2) -0.0271(7) 0.38625(16) 0.0155(7) Uani 1 1 d .
N5 N 1.0320(2) 0.3355(7) 0.46822(17) 0.0155(7) Uani 1 1 d .
N6 N 1.0832(2) 0.5170(7) 0.51277(16) 0.0159(8) Uani 1 1 d .
C1 C 1.0858(3) -0.2188(9) 0.15610(19) 0.0182(9) Uani 1 1 d .
H1 H 1.0548 -0.3277 0.1715 0.022 Uiso 1 1 calc R
C2 C 1.1698(3) -0.2566(9) 0.1799(2) 0.0212(9) Uani 1 1 d .
H2 H 1.1957 -0.3928 0.2108 0.025 Uiso 1 1 calc R
C3 C 1.2158(2) -0.0970(9) 0.1590(2) 0.0210(10) Uani 1 1 d .
H3 H 1.2735 -0.1215 0.1751 0.025 Uiso 1 1 calc R
C4 C 1.1765(2) 0.1001(8) 0.1140(2) 0.0163(8) Uani 1 1 d .
H4 H 1.2067 0.2150 0.0993 0.020 Uiso 1 1 calc R
C5 C 1.0924(2) 0.1261(8) 0.09114(19) 0.0143(8) Uani 1 1 d .
C6 C 1.0443(2) 0.3279(8) 0.04218(19) 0.0132(8) Uani 1 1 d .
C8 C 0.8563(2) -0.1758(9) 0.0927(2) 0.0176(9) Uani 1 1 d .
H8A H 0.8496 -0.3525 0.0730 0.021 Uiso 1 1 calc R
H8B H 0.8610 -0.1755 0.1386 0.021 Uiso 1 1 calc R
C9 C 0.8103(2) 0.0196(9) 0.0520(2) 0.0204(10) Uani 1 1 d .
H9A H 0.7853 0.1471 0.0714 0.025 Uiso 1 1 calc R
H9B H 0.7739 -0.0300 0.0058 0.025 Uiso 1 1 calc R
C10 C 0.8981(3) -0.2102(9) 0.3422(2) 0.0190(9) Uani 1 1 d .
H10 H 0.9262 -0.3244 0.3251 0.023 Uiso 1 1 calc R
C11 C 0.8140(3) -0.2383(9) 0.3206(2) 0.0221(10) Uani 1 1 d .
H11 H 0.7849 -0.3689 0.2891 0.027 Uiso 1 1 calc R
C12 C 0.7727(3) -0.0744(9) 0.3455(2) 0.0208(9) Uani 1 1 d .
H12 H 0.7151 -0.0915 0.3314 0.025 Uiso 1 1 calc R
C13 C 0.8167(2) 0.1161(9) 0.3914(2) 0.0186(9) Uani 1 1 d .
H13 H 0.7899 0.2319 0.4092 0.022 Uiso 1 1 calc R
C14 C 0.9010(2) 0.1325(8) 0.41065(19) 0.0128(8) Uani 1 1 d .
C15 C 0.9526(2) 0.3329(8) 0.45876(19) 0.0148(8) Uani 1 1 d .
C17 C 1.1293(2) -0.1865(9) 0.3952(2) 0.0183(9) Uani 1 1 d .
H17A H 1.1384 -0.3609 0.4164 0.022 Uiso 1 1 calc R
H17B H 1.1204 -0.1912 0.3482 0.022 Uiso 1 1 calc R
C18 C 1.1765(2) 0.0153(9) 0.4331(2) 0.0211(10) Uani 1 1 d .
H18A H 1.1982 0.1406 0.4106 0.025 Uiso 1 1 calc R
H18B H 1.2162 -0.0289 0.4787 0.025 Uiso 1 1 calc R

loop_
_atom_site_aniso_label
_atom_site_aniso_U_11
_atom_site_aniso_U_22
_atom_site_aniso_U_33
_atom_site_aniso_U_23
_atom_site_aniso_U_13
_atom_site_aniso_U_12
Cu1 0.0134(2) 0.0164(3) 0.0170(3) 0.0023(2) 0.0080(2) -0.0022(2)
Cu2 0.0165(3) 0.0161(3) 0.0194(3) -0.0021(2) 0.0110(2) 0.0029(2)
Cl1 0.0296(5) 0.0147(4) 0.0169(4) 0.0011(4) 0.0070(4) 0.0006(5)
O1 0.0258(18) 0.055(3) 0.049(2) 0.002(2) 0.0114(17) -0.0068(18)
O2 0.038(2) 0.0239(18) 0.0299(19) 0.0071(15) -0.0035(16) 0.0006(16)
O3 0.087(3) 0.027(2) 0.036(2) -0.0010(17) 0.037(2) 0.005(2)
O4 0.0368(18) 0.0144(14) 0.0206(15) -0.0005(14) 0.0080(13) -0.0032(15)
N1 0.0204(17) 0.0130(18) 0.0149(16) -0.0018(14) 0.0092(14) -0.0035(14)
N2 0.0161(16) 0.0122(18) 0.0132(16) 0.0036(14) 0.0058(13) -0.0001(13)
N3 0.0121(15) 0.0163(19) 0.0145(16) 0.0023(14) 0.0043(13) -0.0006(13)
N4 0.0178(16) 0.0174(19) 0.0129(16) 0.0022(14) 0.0081(14) 0.0016(14)
N5 0.0130(15) 0.0181(19) 0.0179(17) 0.0008(15) 0.0090(14) 0.0020(14)
N6 0.0166(16) 0.019(2) 0.0143(16) -0.0009(14) 0.0091(14) 0.0033(14)
C1 0.024(2) 0.017(2) 0.016(2) 0.0026(17) 0.0113(17) 0.0040(17)
C2 0.026(2) 0.020(2) 0.014(2) 0.0015(17) 0.0046(17) 0.0052(19)
C3 0.0159(19) 0.027(3) 0.016(2) -0.0010(19) 0.0036(16) 0.0061(18)
C4 0.0152(18) 0.018(2) 0.0168(19) -0.0018(17) 0.0074(16) -0.0020(16)
C5 0.0161(18) 0.015(2) 0.0114(18) -0.0011(15) 0.0059(15) -0.0009(16)
C6 0.0152(18) 0.014(2) 0.0123(18) -0.0017(16) 0.0075(15) -0.0041(16)
C8 0.0145(19) 0.017(2) 0.023(2) 0.0001(18) 0.0090(17) -0.0079(16)
C9 0.0110(17) 0.024(3) 0.025(2) -0.0009(19) 0.0062(17) -0.0045(17)
C10 0.025(2) 0.015(2) 0.018(2) 0.0005(17) 0.0093(17) 0.0056(17)
C11 0.030(2) 0.020(2) 0.015(2) 0.0002(18) 0.0079(18) -0.0015(19)
C12 0.021(2) 0.022(2) 0.018(2) 0.0027(19) 0.0068(17) 0.0002(19)
C13 0.019(2) 0.025(3) 0.0158(19) 0.0000(18) 0.0113(17) 0.0008(18)
C14 0.0153(18) 0.013(2) 0.0121(18) 0.0027(15) 0.0075(15) 0.0027(15)
C15 0.0164(18) 0.014(2) 0.0145(19) 0.0018(16) 0.0075(16) 0.0016(16)
C17 0.0197(19) 0.018(2) 0.020(2) -0.0032(18) 0.0116(17) 0.0040(17)
C18 0.0158(19) 0.022(3) 0.027(2) 0.0006(18) 0.0099(18) 0.0048(17)

loop_
_atom_type_symbol
_atom_type_description
_atom_type_scat_dispersion_real
_atom_type_scat_dispersion_imag
_atom_type_scat_source
C C 0.0033 0.0016 'International Tables Vol C Tables 4.2.6.8 and 6.1.1.4'
H H 0.0000 0.0000 'International Tables Vol C Tables 4.2.6.8 and 6.1.1.4'
Cu Cu 0.3201 1.2651 'International Tables Vol C Tables 4.2.6.8 and 6.1.1.4'
N N 0.0061 0.0033 'International Tables Vol C Tables 4.2.6.8 and 6.1.1.4'
Cl Cl 0.1484 0.1585 'International Tables Vol C Tables 4.2.6.8 and 6.1.1.4'
O O 0.0106 0.0060 'International Tables Vol C Tables 4.2.6.8 and 6.1.1.4'

loop_
_geom_angle_atom_site_label_1
_geom_angle_atom_site_label_2
_geom_angle_atom_site_label_3
_geom_angle
_geom_angle_site_symmetry_1
N2 Cu1 C8 159.80(15) .
N2 Cu1 N1 83.23(14) .
C8 Cu1 N1 115.54(16) .
N2 Cu1 C9 120.42(16) .
C8 Cu1 C9 40.24(18) .
N1 Cu1 C9 155.63(17) .
N5 Cu2 C18 119.89(16) .
N5 Cu2 N4 82.89(14) .
C18 Cu2 N4 156.58(17) .
N5 Cu2 C17 158.73(16) .
C18 Cu2 C17 40.25(18) .
N4 Cu2 C17 116.39(16) .
O3 Cl1 O2 113.6(2) .
O3 Cl1 O4 110.7(2) .
O2 Cl1 O4 110.9(2) .
O3 Cl1 O1 106.8(3) .
O2 Cl1 O1 106.1(2) .
O4 Cl1 O1 108.4(2) .
C1 N1 C5 118.7(4) .
C1 N1 Cu1 128.2(3) .
C5 N1 Cu1 112.9(3) .
C6 N2 N3 117.8(3) .
C6 N2 Cu1 113.8(3) .
N3 N2 Cu1 128.3(3) .
C6 N3 N2 114.8(3) 3_765
C10 N4 C14 118.6(3) .
C10 N4 Cu2 128.5(3) .
C14 N4 Cu2 112.8(3) .
C15 N5 N6 117.0(3) .
C15 N5 Cu2 114.3(3) .
N6 N5 Cu2 128.6(2) .
C15 N6 N5 115.0(3) 3_766
N1 C1 C2 121.3(4) .
N1 C1 H1 119.4 .
C2 C1 H1 119.4 .
C3 C2 C1 120.1(4) .
C3 C2 H2 120.0 .
C1 C2 H2 120.0 .
C2 C3 C4 118.7(4) .
C2 C3 H3 120.6 .
C4 C3 H3 120.6 .
C5 C4 C3 118.7(4) .
C5 C4 H4 120.7 .
C3 C4 H4 120.7 .
N1 C5 C4 122.5(4) .
N1 C5 C6 114.7(3) .
C4 C5 C6 122.9(4) .
N3 C6 N2 127.5(4) 3_765
N3 C6 C5 117.3(3) 3_765
N2 C6 C5 115.2(3) .
C9 C8 Cu1 70.4(2) .
C9 C8 H8A 116.6 .
Cu1 C8 H8A 116.6 .
C9 C8 H8B 116.6 .
Cu1 C8 H8B 116.6 .
H8A C8 H8B 113.6 .
C8 C9 Cu1 69.3(2) .
C8 C9 H9A 116.7 .
Cu1 C9 H9A 116.7 .
C8 C9 H9B 116.7 .
Cu1 C9 H9B 116.7 .
H9A C9 H9B 113.7 .
N4 C10 C11 122.1(4) .
N4 C10 H10 119.0 .
C11 C10 H10 119.0 .
C12 C11 C10 119.4(4) .
C12 C11 H11 120.3 .
C10 C11 H11 120.3 .
C11 C12 C13 119.1(4) .
C11 C12 H12 120.4 .
C13 C12 H12 120.4 .
C14 C13 C12 118.2(4) .
C14 C13 H13 120.9 .
C12 C13 H13 120.9 .
N4 C14 C13 122.6(4) .
N4 C14 C15 115.5(3) .
C13 C14 C15 121.8(4) .
N6 C15 N5 128.0(4) 3_766
N6 C15 C14 117.6(4) 3_766
N5 C15 C14 114.4(4) .
C18 C17 Cu2 69.4(2) .
C18 C17 H17A 116.7 .
Cu2 C17 H17A 116.7 .
C18 C17 H17B 116.7 .
Cu2 C17 H17B 116.7 .
H17A C17 H17B 113.7 .
C17 C18 Cu2 70.3(2) .
C17 C18 H18A 116.6 .
Cu2 C18 H18A 116.6 .
C17 C18 H18B 116.6 .
Cu2 C18 H18B 116.6 .
H18A C18 H18B 113.6 .

loop_
_geom_bond_atom_site_label_1
_geom_bond_atom_site_label_2
_geom_bond_distance
_geom_bond_site_symmetry_2
Cu1 N2 1.959(3) .
Cu1 C8 1.980(4) .
Cu1 N1 1.992(4) .
Cu1 C9 1.994(4) .
Cu2 N5 1.972(4) .
Cu2 C18 1.992(4) .
Cu2 N4 2.000(4) .
Cu2 C17 2.004(4) .
Cl1 O3 1.412(4) .
Cl1 O2 1.423(3) .
Cl1 O4 1.434(3) .
Cl1 O1 1.472(4) .
N1 C1 1.343(5) .
N1 C5 1.350(5) .
N2 C6 1.348(5) .
N2 N3 1.392(5) .
N3 C6 1.325(5) 3_765
N4 C10 1.340(5) .
N4 C14 1.348(5) .
N5 C15 1.352(5) .
N5 N6 1.386(5) .
N6 C15 1.324(5) 3_766
C1 C2 1.385(6) .
C1 H1 0.9500 .
C2 C3 1.378(6) .
C2 H2 0.9500 .
C3 C4 1.386(6) .
C3 H3 0.9500 .
C4 C5 1.382(5) .
C4 H4 0.9500 .
C5 C6 1.484(6) .
C6 N3 1.325(5) 3_765
C8 C9 1.367(6) .
C8 H8A 0.9900 .
C8 H8B 0.9900 .
C9 H9A 0.9900 .
C9 H9B 0.9900 .
C10 C11 1.386(6) .
C10 H10 0.9500 .
C11 C12 1.381(6) .
C11 H11 0.9500 .
C12 C13 1.392(6) .
C12 H12 0.9500 .
C13 C14 1.390(5) .
C13 H13 0.9500 .
C14 C15 1.489(6) .
C15 N6 1.324(5) 3_766
C17 C18 1.375(6) .
C17 H17A 0.9900 .
C17 H17B 0.9900 .
C18 H18A 0.9900 .
C18 H18B 0.9900 .

loop_
_geom_torsion_atom_site_label_1
_geom_torsion_atom_site_label_2
_geom_torsion_atom_site_label_3
_geom_torsion_atom_site_label_4
_geom_torsion
_geom_torsion_site_symmetry_4
N2 Cu1 N1 C1 177.1(4) .
C8 Cu1 N1 C1 -10.8(4) .
C9 Cu1 N1 C1 -16.1(6) .
N2 Cu1 N1 C5 1.1(3) .
C8 Cu1 N1 C5 173.3(3) .
C9 Cu1 N1 C5 167.9(4) .
C8 Cu1 N2 C6 -157.6(4) .
N1 Cu1 N2 C6 1.6(3) .
C9 Cu1 N2 C6 -172.1(3) .
C8 Cu1 N2 N3 18.0(7) .
N1 Cu1 N2 N3 177.2(3) .
C9 Cu1 N2 N3 3.5(4) .
C6 N2 N3 C6 -0.2(6) 3_765
Cu1 N2 N3 C6 -175.6(3) 3_765
N5 Cu2 N4 C10 177.3(4) .
C18 Cu2 N4 C10 -15.4(7) .
C17 Cu2 N4 C10 -12.2(4) .
N5 Cu2 N4 C14 1.6(3) .
C18 Cu2 N4 C14 168.9(4) .
C17 Cu2 N4 C14 172.2(3) .
C18 Cu2 N5 C15 -173.8(3) .
N4 Cu2 N5 C15 0.4(3) .
C17 Cu2 N5 C15 -155.7(4) .
C18 Cu2 N5 N6 3.3(4) .
N4 Cu2 N5 N6 177.5(3) .
C17 Cu2 N5 N6 21.4(7) .
C15 N5 N6 C15 0.3(6) 3_766
Cu2 N5 N6 C15 -176.8(3) 3_766
C5 N1 C1 C2 -1.4(6) .
Cu1 N1 C1 C2 -177.2(3) .
N1 C1 C2 C3 1.3(7) .
C1 C2 C3 C4 0.0(6) .
C2 C3 C4 C5 -1.0(6) .
C1 N1 C5 C4 0.3(6) .
Cu1 N1 C5 C4 176.7(3) .
C1 N1 C5 C6 -179.7(4) .
Cu1 N1 C5 C6 -3.4(4) .
C3 C4 C5 N1 0.9(6) .
C3 C4 C5 C6 -179.0(4) .
N3 N2 C6 N3 0.2(7) 3_765
Cu1 N2 C6 N3 176.3(3) 3_765
N3 N2 C6 C5 -179.9(3) .
Cu1 N2 C6 C5 -3.8(4) .
N1 C5 C6 N3 -175.3(4) 3_765
C4 C5 C6 N3 4.6(6) 3_765
N1 C5 C6 N2 4.8(5) .
C4 C5 C6 N2 -175.3(4) .
N2 Cu1 C8 C9 -19.6(6) .
N1 Cu1 C8 C9 -176.6(3) .
N2 Cu1 C9 C8 172.3(2) .
N1 Cu1 C9 C8 7.5(6) .
C14 N4 C10 C11 0.6(6) .
Cu2 N4 C10 C11 -174.8(3) .
N4 C10 C11 C12 -0.5(7) .
C10 C11 C12 C13 0.3(7) .
C11 C12 C13 C14 -0.2(6) .
C10 N4 C14 C13 -0.6(6) .
Cu2 N4 C14 C13 175.5(3) .
C10 N4 C14 C15 -179.3(4) .
Cu2 N4 C14 C15 -3.2(4) .
C12 C13 C14 N4 0.4(6) .
C12 C13 C14 C15 179.1(4) .
N6 N5 C15 N6 -0.3(7) 3_766
Cu2 N5 C15 N6 177.2(3) 3_766
N6 N5 C15 C14 -179.7(3) .
Cu2 N5 C15 C14 -2.2(4) .
N4 C14 C15 N6 -175.8(4) 3_766
C13 C14 C15 N6 5.5(6) 3_766
N4 C14 C15 N5 3.6(5) .
C13 C14 C15 N5 -175.1(4) .
N5 Cu2 C17 C18 -24.7(6) .
N4 Cu2 C17 C18 -178.0(3) .
N5 Cu2 C18 C17 169.9(2) .
N4 Cu2 C18 C17 4.5(6) .
